data_4311787
loop_
_publ_author_name
'R. Cejudo-Mar\'in'
'G. Alzuet'
'S. Ferrer'
'J. Borr\'as'
'A. Casti\~neiras'
'E. Monzani'
'L. Casella'

_publ_contact_author
;
      Santiago Garc\'ia-Granda
      Departamento de Qu\'imica F\'isica y Anal\'itica
      Facultad de Qu\'imica
      Universidad de Oviedo
      Avda. Juli\'an Claver\'ia, 8
      33071 Oviedo
      Spain
;
_publ_contact_author_email sgg@sauron.quimica.uniovi.es
_publ_contact_author_fax '0034 98 5103125'
_publ_contact_author_phone '0034 98 5103477'
_publ_section_title
;
 Functional Superoxide Dismutase Mimics. Structural Characterization and
 Magnetic Exchange Interactions of Copper(II)-N-Substituted Sulfonamide
 Dimer Complexes
;
_journal_name_full 'Inorganic Chemistry'
_journal_page_first 6805
_journal_page_last 6814
_journal_paper_doi 10.1021/ic049718w
_journal_volume 43
_journal_year 2004
_chemical_formula_sum 'C52 H36 Cu2 N8 O8 S8'
_chemical_formula_weight 1284.45
_chemical_name_systematic
; 
 ? 
;
_space_group_IT_number 2
_symmetry_cell_setting triclinic
_symmetry_space_group_name_Hall '-P 1'
_symmetry_space_group_name_H-M 'P -1'
_atom_sites_solution_hydrogens geom
_atom_sites_solution_primary Patterson
_atom_sites_solution_secondary difmap
_audit_creation_method SHELXL-97
_cell_angle_alpha 66.679(15)
_cell_angle_beta 82.525(11)
_cell_angle_gamma 83.314(9)
_cell_formula_units_Z 2
_cell_length_a 12.8308(8)
_cell_length_b 14.964(2)
_cell_length_c 15.048(3)
_cell_measurement_reflns_used 25
_cell_measurement_temperature 213(2)
_cell_measurement_theta_max 30.406
_cell_measurement_theta_min 11.210
_cell_volume 2623.9(7)
_computing_cell_refinement 'CAD4-Express Software (Nonius, 1994)'
_computing_data_collection 'CAD4-Express Software (Nonius, 1994)'
_computing_data_reduction 'GENHKL (Kretschmar, 1997)'
_computing_molecular_graphics 'PLATON (Spek, 2002)'
_computing_publication_material 'SHELXL-97 (Sheldrick, 1997)'
_computing_structure_refinement 'SHELXL-97 (Sheldrick, 1997)'
_computing_structure_solution 'SHELXS-97 (Sheldrick, 1990)'
_diffrn_ambient_temperature 213(2)
_diffrn_measured_fraction_theta_full 0.998
_diffrn_measured_fraction_theta_max 0.998
_diffrn_measurement_device_type 'Enraf Nonius CAD4'
_diffrn_measurement_method omega
_diffrn_radiation_monochromator graphite
_diffrn_radiation_source 'fine-focus sealed tube'
_diffrn_radiation_type CuK\a
_diffrn_radiation_wavelength 1.54184
_diffrn_reflns_av_R_equivalents 0.0613
_diffrn_reflns_av_sigmaI/netI 0.0818
_diffrn_reflns_limit_h_max 15
_diffrn_reflns_limit_h_min -1
_diffrn_reflns_limit_k_max 17
_diffrn_reflns_limit_k_min -17
_diffrn_reflns_limit_l_max 17
_diffrn_reflns_limit_l_min -17
_diffrn_reflns_number 10245
_diffrn_reflns_theta_full 65.03
_diffrn_reflns_theta_max 65.03
_diffrn_reflns_theta_min 5.34
_diffrn_standards_decay_% 0
_diffrn_standards_interval_count 400
_diffrn_standards_interval_time 60
_diffrn_standards_number 3
_exptl_absorpt_coefficient_mu 4.513
_exptl_absorpt_correction_T_max 0.8058
_exptl_absorpt_correction_T_min 0.5509
_exptl_absorpt_correction_type psi-scan
_exptl_absorpt_process_details PLATON
_exptl_crystal_colour red-brown
_exptl_crystal_density_diffrn 1.626
_exptl_crystal_density_method 'not measured'
_exptl_crystal_description block
_exptl_crystal_F_000 1308
_exptl_crystal_size_max 0.15
_exptl_crystal_size_mid 0.10
_exptl_crystal_size_min 0.05
_refine_diff_density_max 0.527
_refine_diff_density_min -0.525
_refine_diff_density_rms 0.076
_refine_ls_extinction_method none
_refine_ls_goodness_of_fit_ref 1.020
_refine_ls_hydrogen_treatment constr
_refine_ls_matrix_type full
_refine_ls_number_parameters 703
_refine_ls_number_reflns 8918
_refine_ls_number_restraints 0
_refine_ls_restrained_S_all 1.020
_refine_ls_R_factor_all 0.1028
_refine_ls_R_factor_gt 0.0487
_refine_ls_shift/su_max 0.000
_refine_ls_shift/su_mean 0.000
_refine_ls_structure_factor_coef Fsqd
_refine_ls_weighting_details 'calc w=1/[\s^2^(Fo^2^)+(0.0474P)^2^+1.7639P] where P=(Fo^2^+2Fc^2^)/3'
_refine_ls_weighting_scheme calc
_refine_ls_wR_factor_gt 0.1042
_refine_ls_wR_factor_ref 0.1224
_reflns_number_gt 5841
_reflns_number_total 8918
_reflns_threshold_expression >2sigma(I)
_cod_data_source_file ic049718wsi20040304_101648_3.cif
_cod_data_source_block 02tuacc7
_cod_depositor_comments
;
The following automatic conversions were performed:
'_exptl_absorpt_correction_type' value 'Psi-scan' changed to 'psi-scan'
according to '/home/saulius/struct/CIF-dictionaries/cif_core.dic'
dictionary named 'cif_core.dic' version 2.4.1 from 2010-06-29.

Automatic conversion script
Id: cif_fix_enum 1527 2010-12-29 10:47:43Z saulius 
;
_cod_original_cell_volume 2624.0(7)
_cod_database_code 4311787

loop_
_symmetry_equiv_pos_as_xyz
'x, y, z'
'-x, -y, -z'

loop_
_atom_site_label
_atom_site_type_symbol
_atom_site_fract_x
_atom_site_fract_y
_atom_site_fract_z
_atom_site_U_iso_or_equiv
_atom_site_adp_type
_atom_site_occupancy
_atom_site_symmetry_multiplicity
_atom_site_calc_flag
_atom_site_refinement_flags
_atom_site_disorder_assembly
_atom_site_disorder_group
Cu1 Cu 0.36755(5) 0.18728(4) 0.24820(4) 0.02981(17) Uani 1 1 d . . .
Cu2 Cu 0.22154(5) 0.32849(5) 0.23798(5) 0.03503(18) Uani 1 1 d . . .
S11 S 0.51294(11) 0.48746(9) 0.12824(9) 0.0459(3) Uani 1 1 d . . .
S12 S 0.57989(10) 0.25001(9) 0.22191(8) 0.0356(3) Uani 1 1 d . . .
S21 S 0.29134(15) 0.16487(10) 0.55465(9) 0.0621(5) Uani 1 1 d . . .
S22 S 0.22472(11) 0.39316(9) 0.41149(10) 0.0437(3) Uani 1 1 d . . .
S31 S 0.05020(13) 0.05362(10) 0.36844(11) 0.0590(4) Uani 1 1 d . . .
S32 S 0.27181(10) 0.00772(8) 0.24786(9) 0.0382(3) Uani 1 1 d . . .
S41 S 0.31882(13) 0.31113(11) -0.06593(9) 0.0547(4) Uani 1 1 d . . .
S42 S 0.12882(12) 0.40308(9) 0.05090(11) 0.0508(4) Uani 1 1 d . . .
O11 O 0.5652(3) 0.1462(2) 0.2600(2) 0.0419(8) Uani 1 1 d . . .
O12 O 0.6329(3) 0.2942(3) 0.1265(2) 0.0482(9) Uani 1 1 d . . .
O21 O 0.1491(3) 0.4564(3) 0.3490(3) 0.0562(10) Uani 1 1 d . . .
O22 O 0.1981(3) 0.3521(3) 0.5149(3) 0.0587(11) Uani 1 1 d . . .
O31 O 0.3852(3) -0.0070(2) 0.2442(3) 0.0506(9) Uani 1 1 d . . .
O32 O 0.2097(3) -0.0688(2) 0.3155(2) 0.0492(9) Uani 1 1 d . . .
O41 O 0.0829(3) 0.4360(3) 0.1263(3) 0.0612(11) Uani 1 1 d . . .
O42 O 0.1729(3) 0.4721(2) -0.0400(3) 0.0624(12) Uani 1 1 d . . .
N11 N 0.3304(3) 0.4222(3) 0.1790(3) 0.0367(9) Uani 1 1 d . . .
N12 N 0.4612(3) 0.2958(2) 0.2310(3) 0.0316(9) Uani 1 1 d . . .
N21 N 0.3452(3) 0.1564(3) 0.3886(3) 0.0338(9) Uani 1 1 d . . .
N22 N 0.2577(3) 0.3065(3) 0.3720(3) 0.0356(9) Uani 1 1 d . . .
N31 N 0.1254(3) 0.2212(3) 0.3010(3) 0.0386(10) Uani 1 1 d . . .
N32 N 0.2441(3) 0.1071(3) 0.2663(3) 0.0336(9) Uani 1 1 d . . .
N41 N 0.3757(3) 0.2270(3) 0.1063(3) 0.0338(9) Uani 1 1 d . . .
N42 N 0.2168(3) 0.3202(3) 0.1055(3) 0.0366(9) Uani 1 1 d . . .
C11 C 0.3156(4) 0.5224(3) 0.1302(4) 0.0445(13) Uani 1 1 d . . .
H11 H 0.2485 0.5554 0.1198 0.053 Uiso 1 1 d R . .
C12 C 0.4046(5) 0.5683(4) 0.0991(4) 0.0498(14) Uani 1 1 d . . .
H12 H 0.4074 0.6361 0.0656 0.060 Uiso 1 1 d R . .
C13 C 0.4315(4) 0.3927(3) 0.1839(3) 0.0344(11) Uani 1 1 d . . .
C14 C 0.6506(4) 0.2709(3) 0.3040(3) 0.0322(10) Uani 1 1 d . . .
C15 C 0.7201(4) 0.3421(3) 0.2690(3) 0.0376(11) Uani 1 1 d . . .
H15 H 0.7309 0.3786 0.2018 0.045 Uiso 1 1 d R . .
C16 C 0.7759(4) 0.3608(3) 0.3343(3) 0.0360(11) Uani 1 1 d . . .
C17 C 0.8448(4) 0.4366(4) 0.3020(4) 0.0483(13) Uani 1 1 d . . .
H17 H 0.8554 0.4755 0.2354 0.058 Uiso 1 1 d R . .
C18 C 0.8955(5) 0.4534(4) 0.3671(5) 0.0596(16) Uani 1 1 d . . .
H18 H 0.9401 0.5050 0.3449 0.072 Uiso 1 1 d R . .
C19 C 0.8832(5) 0.3952(5) 0.4665(5) 0.0599(16) Uani 1 1 d . . .
H19 H 0.9199 0.4074 0.5101 0.072 Uiso 1 1 d R . .
C21 C 0.3742(4) 0.0667(3) 0.4579(3) 0.0433(13) Uani 1 1 d . . .
H21 H 0.4063 0.0149 0.4415 0.052 Uiso 1 1 d R . .
C22 C 0.3531(5) 0.0587(4) 0.5499(4) 0.0596(17) Uani 1 1 d . . .
H22 H 0.3699 0.0027 0.6045 0.071 Uiso 1 1 d R . .
C23 C 0.2988(4) 0.2173(4) 0.4284(3) 0.0400(12) Uani 1 1 d . . .
C24 C 0.3387(4) 0.4575(3) 0.3885(3) 0.0376(11) Uani 1 1 d . . .
C25 C 0.3296(4) 0.5564(3) 0.3497(3) 0.0392(12) Uani 1 1 d . . .
H25 H 0.2640 0.5895 0.3317 0.047 Uiso 1 1 d R . .
C26 C 0.4191(4) 0.6101(4) 0.3361(3) 0.0375(11) Uani 1 1 d . . .
C27 C 0.4130(4) 0.7134(3) 0.3010(4) 0.0438(13) Uani 1 1 d . . .
H27 H 0.3478 0.7487 0.2855 0.053 Uiso 1 1 d R . .
C28 C 0.4998(5) 0.7623(4) 0.2895(4) 0.0495(14) Uani 1 1 d . . .
H28 H 0.4939 0.8307 0.2679 0.059 Uiso 1 1 d R . .
C29 C 0.5974(5) 0.7114(4) 0.3097(4) 0.0517(14) Uani 1 1 d . . .
H29 H 0.6576 0.7458 0.2989 0.062 Uiso 1 1 d R . .
C31 C 0.0287(5) 0.2290(4) 0.3518(4) 0.0554(15) Uani 1 1 d . . .
H31 H 0.0012 0.2873 0.3586 0.067 Uiso 1 1 d R . .
C32 C -0.0219(5) 0.1482(4) 0.3897(5) 0.0665(18) Uani 1 1 d . . .
H32 H -0.0890 0.1432 0.4241 0.080 Uiso 1 1 d R . .
C33 C 0.1489(4) 0.1308(3) 0.3050(3) 0.0366(11) Uani 1 1 d . . .
C34 C 0.2340(4) 0.0328(3) 0.1311(3) 0.0367(11) Uani 1 1 d . . .
C35 C 0.3079(4) 0.0239(3) 0.0610(4) 0.0386(12) Uani 1 1 d . . .
H35 H 0.3792 0.0101 0.0732 0.046 Uiso 1 1 d R . .
C36 C 0.2779(4) 0.0354(4) -0.0302(4) 0.0408(12) Uani 1 1 d . . .
C37 C 0.3516(5) 0.0232(4) -0.1037(4) 0.0532(15) Uani 1 1 d . . .
H37 H 0.4238 0.0127 -0.0945 0.064 Uiso 1 1 d R . .
C38 C 0.3189(6) 0.0268(4) -0.1870(4) 0.0627(17) Uani 1 1 d . . .
H38 H 0.3686 0.0163 -0.2343 0.075 Uiso 1 1 d R . .
C39 C 0.2128(6) 0.0456(5) -0.2039(4) 0.0665(18) Uani 1 1 d . . .
H39 H 0.1909 0.0459 -0.2612 0.080 Uiso 1 1 d R . .
C41 C 0.4525(4) 0.2011(4) 0.0458(3) 0.0413(12) Uani 1 1 d . . .
H41 H 0.5131 0.1607 0.0686 0.050 Uiso 1 1 d R . .
C42 C 0.4335(5) 0.2378(4) -0.0475(4) 0.0530(15) Uani 1 1 d . . .
H42 H 0.4775 0.2252 -0.0968 0.064 Uiso 1 1 d R . .
C43 C 0.2994(4) 0.2867(3) 0.0576(3) 0.0363(12) Uani 1 1 d . . .
C44 C 0.0329(5) 0.3427(4) 0.0271(5) 0.0541(15) Uani 1 1 d . . .
C45 C 0.0335(5) 0.3447(4) -0.0632(5) 0.0630(18) Uani 1 1 d . . .
H45 H 0.0848 0.3777 -0.1123 0.076 Uiso 1 1 d R . .
C46 C -0.0446(6) 0.2964(4) -0.0842(5) 0.0683(19) Uani 1 1 d . . .
C47 C -0.0433(7) 0.2955(5) -0.1777(6) 0.095(3) Uani 1 1 d . . .
H47 H 0.0084 0.3260 -0.2277 0.114 Uiso 1 1 d R . .
C48 C -0.1232(7) 0.2473(5) -0.1940(6) 0.096(3) Uani 1 1 d . . .
H48 H -0.1253 0.2458 -0.2555 0.115 Uiso 1 1 d R . .
C49 C -0.1973(7) 0.2026(5) -0.1192(6) 0.086(2) Uani 1 1 d . . .
H49 H -0.2494 0.1710 -0.1317 0.104 Uiso 1 1 d R . .
C110 C 0.8184(4) 0.3213(4) 0.4998(4) 0.0505(14) Uani 1 1 d . . .
H110 H 0.8112 0.2825 0.5666 0.061 Uiso 1 1 d R . .
C111 C 0.7612(4) 0.3015(4) 0.4359(3) 0.0373(11) Uani 1 1 d . . .
C112 C 0.6889(4) 0.2280(3) 0.4673(3) 0.0387(12) Uani 1 1 d . . .
H112 H 0.6793 0.1881 0.5338 0.046 Uiso 1 1 d R . .
C113 C 0.6336(4) 0.2137(3) 0.4045(3) 0.0351(11) Uani 1 1 d . . .
H113 H 0.5841 0.1661 0.4272 0.042 Uiso 1 1 d R . .
C210 C 0.6067(4) 0.6109(4) 0.3456(4) 0.0476(13) Uani 1 1 d . . .
H210 H 0.6728 0.5770 0.3599 0.057 Uiso 1 1 d R . .
C211 C 0.5177(4) 0.5592(4) 0.3603(4) 0.0397(12) Uani 1 1 d . . .
C212 C 0.5224(4) 0.4558(4) 0.4020(4) 0.0464(13) Uani 1 1 d . . .
H212 H 0.5872 0.4208 0.4199 0.056 Uiso 1 1 d R . .
C213 C 0.4358(4) 0.4062(4) 0.4167(4) 0.0454(13) Uani 1 1 d . . .
H213 H 0.4406 0.3377 0.4458 0.055 Uiso 1 1 d R . .
C310 C 0.1408(5) 0.0637(4) -0.1367(4) 0.0585(16) Uani 1 1 d . . .
H310 H 0.0700 0.0804 -0.1500 0.070 Uiso 1 1 d R . .
C311 C 0.1712(4) 0.0576(4) -0.0477(3) 0.0415(12) Uani 1 1 d . . .
C312 C 0.0973(4) 0.0697(4) 0.0258(4) 0.0484(14) Uani 1 1 d . . .
H312 H 0.0261 0.0866 0.0139 0.058 Uiso 1 1 d R . .
C313 C 0.1274(4) 0.0573(4) 0.1132(4) 0.0447(13) Uani 1 1 d . . .
H313 H 0.0775 0.0651 0.1616 0.054 Uiso 1 1 d R . .
C410 C -0.1995(6) 0.2018(5) -0.0294(6) 0.078(2) Uani 1 1 d . . .
H410 H -0.2519 0.1701 0.0193 0.094 Uiso 1 1 d R . .
C411 C -0.1207(5) 0.2500(4) -0.0080(5) 0.0595(17) Uani 1 1 d . . .
C412 C -0.1170(5) 0.2477(5) 0.0856(6) 0.073(2) Uani 1 1 d . . .
H412 H -0.1663 0.2141 0.1365 0.088 Uiso 1 1 d R . .
C413 C -0.0424(4) 0.2936(4) 0.1019(5) 0.0614(17) Uani 1 1 d . . .
H413 H -0.0406 0.2932 0.1643 0.074 Uiso 1 1 d R . .

loop_
_atom_site_aniso_label
_atom_site_aniso_U_11
_atom_site_aniso_U_22
_atom_site_aniso_U_33
_atom_site_aniso_U_23
_atom_site_aniso_U_13
_atom_site_aniso_U_12
Cu1 0.0356(4) 0.0268(3) 0.0258(3) -0.0084(3) -0.0065(3) 0.0000(3)
Cu2 0.0355(4) 0.0269(4) 0.0406(4) -0.0104(3) -0.0070(3) 0.0001(3)
S11 0.0490(8) 0.0385(7) 0.0430(7) -0.0045(6) -0.0056(6) -0.0142(6)
S12 0.0358(7) 0.0392(7) 0.0322(6) -0.0137(5) -0.0076(5) 0.0004(5)
S21 0.1107(14) 0.0438(8) 0.0286(6) -0.0129(6) 0.0005(8) -0.0055(8)
S22 0.0434(8) 0.0386(7) 0.0534(8) -0.0244(6) 0.0031(6) -0.0042(6)
S31 0.0605(10) 0.0464(8) 0.0660(9) -0.0215(7) 0.0232(8) -0.0218(7)
S32 0.0472(8) 0.0280(6) 0.0401(7) -0.0127(5) -0.0107(6) 0.0003(5)
S41 0.0708(10) 0.0617(9) 0.0282(6) -0.0079(6) -0.0109(7) -0.0193(8)
S42 0.0533(9) 0.0320(7) 0.0632(9) -0.0068(6) -0.0308(7) -0.0017(6)
O11 0.045(2) 0.0353(18) 0.047(2) -0.0178(16) -0.0113(17) 0.0026(16)
O12 0.045(2) 0.065(2) 0.0304(18) -0.0160(17) 0.0006(16) -0.0020(18)
O21 0.035(2) 0.048(2) 0.088(3) -0.029(2) -0.007(2) -0.0005(18)
O22 0.072(3) 0.057(2) 0.055(2) -0.035(2) 0.019(2) -0.016(2)
O31 0.047(2) 0.044(2) 0.064(2) -0.0230(18) -0.0195(19) 0.0111(17)
O32 0.067(3) 0.0291(18) 0.047(2) -0.0059(16) -0.0078(18) -0.0116(17)
O41 0.058(3) 0.046(2) 0.085(3) -0.030(2) -0.026(2) 0.0118(19)
O42 0.081(3) 0.035(2) 0.059(2) 0.0084(18) -0.039(2) -0.016(2)
N11 0.041(3) 0.026(2) 0.037(2) -0.0046(17) -0.0120(19) -0.0003(18)
N12 0.034(2) 0.026(2) 0.031(2) -0.0074(16) -0.0082(17) 0.0020(17)
N21 0.044(2) 0.030(2) 0.0258(19) -0.0088(16) -0.0068(18) -0.0015(18)
N22 0.048(3) 0.027(2) 0.035(2) -0.0149(17) -0.0031(19) -0.0019(18)
N31 0.035(2) 0.038(2) 0.044(2) -0.0176(19) 0.0005(19) -0.0032(19)
N32 0.040(2) 0.032(2) 0.032(2) -0.0155(17) -0.0002(18) -0.0026(18)
N41 0.036(2) 0.036(2) 0.031(2) -0.0129(17) -0.0044(18) -0.0081(18)
N42 0.036(2) 0.034(2) 0.037(2) -0.0087(18) -0.0123(19) 0.0005(18)
C11 0.051(3) 0.032(3) 0.044(3) -0.007(2) -0.012(3) 0.000(2)
C12 0.065(4) 0.032(3) 0.046(3) -0.003(2) -0.016(3) -0.010(3)
C13 0.046(3) 0.028(2) 0.028(2) -0.0066(19) -0.009(2) -0.006(2)
C14 0.030(3) 0.038(3) 0.029(2) -0.012(2) -0.008(2) 0.001(2)
C15 0.033(3) 0.040(3) 0.035(3) -0.008(2) -0.007(2) -0.003(2)
C16 0.027(3) 0.032(2) 0.044(3) -0.008(2) -0.010(2) 0.002(2)
C17 0.041(3) 0.041(3) 0.061(3) -0.014(3) -0.010(3) -0.006(2)
C18 0.043(4) 0.054(4) 0.090(5) -0.034(3) -0.012(3) -0.004(3)
C19 0.049(4) 0.071(4) 0.078(4) -0.046(4) -0.023(3) 0.002(3)
C21 0.059(4) 0.028(3) 0.041(3) -0.010(2) -0.012(3) -0.001(2)
C22 0.108(5) 0.035(3) 0.030(3) -0.004(2) -0.017(3) -0.001(3)
C23 0.047(3) 0.038(3) 0.037(3) -0.014(2) -0.002(2) -0.013(2)
C24 0.043(3) 0.034(3) 0.038(3) -0.019(2) -0.001(2) 0.001(2)
C25 0.041(3) 0.040(3) 0.041(3) -0.022(2) -0.005(2) 0.004(2)
C26 0.039(3) 0.042(3) 0.034(3) -0.019(2) -0.003(2) 0.001(2)
C27 0.050(3) 0.033(3) 0.049(3) -0.016(2) -0.005(3) -0.001(2)
C28 0.063(4) 0.039(3) 0.047(3) -0.017(2) 0.002(3) -0.011(3)
C29 0.057(4) 0.057(4) 0.048(3) -0.026(3) 0.000(3) -0.015(3)
C31 0.055(4) 0.051(3) 0.061(4) -0.028(3) 0.013(3) -0.002(3)
C32 0.050(4) 0.065(4) 0.083(5) -0.035(4) 0.024(3) -0.014(3)
C33 0.048(3) 0.031(3) 0.031(2) -0.011(2) -0.007(2) -0.004(2)
C34 0.039(3) 0.034(3) 0.041(3) -0.019(2) -0.008(2) 0.001(2)
C35 0.035(3) 0.040(3) 0.050(3) -0.025(2) -0.006(2) -0.003(2)
C36 0.046(3) 0.037(3) 0.041(3) -0.017(2) -0.001(2) -0.008(2)
C37 0.059(4) 0.052(3) 0.056(3) -0.030(3) 0.010(3) -0.012(3)
C38 0.074(5) 0.069(4) 0.050(4) -0.031(3) 0.014(3) -0.014(4)
C39 0.089(5) 0.083(5) 0.032(3) -0.023(3) 0.000(3) -0.027(4)
C41 0.042(3) 0.047(3) 0.041(3) -0.024(2) 0.003(2) -0.013(2)
C42 0.065(4) 0.061(4) 0.039(3) -0.024(3) 0.008(3) -0.021(3)
C43 0.046(3) 0.034(3) 0.028(2) -0.006(2) -0.012(2) -0.015(2)
C44 0.048(4) 0.039(3) 0.073(4) -0.013(3) -0.034(3) 0.003(3)
C45 0.077(5) 0.035(3) 0.067(4) 0.003(3) -0.040(4) -0.011(3)
C46 0.086(5) 0.041(3) 0.071(4) -0.002(3) -0.054(4) 0.003(3)
C47 0.135(7) 0.060(4) 0.088(5) -0.006(4) -0.066(5) -0.018(5)
C48 0.118(7) 0.073(5) 0.094(6) -0.012(4) -0.064(6) -0.013(5)
C49 0.109(7) 0.050(4) 0.103(6) -0.018(4) -0.055(5) -0.014(4)
C110 0.046(3) 0.069(4) 0.048(3) -0.033(3) -0.013(3) 0.002(3)
C111 0.031(3) 0.042(3) 0.040(3) -0.019(2) -0.007(2) 0.003(2)
C112 0.040(3) 0.041(3) 0.030(2) -0.009(2) -0.005(2) 0.000(2)
C113 0.036(3) 0.034(3) 0.030(2) -0.007(2) -0.002(2) 0.000(2)
C210 0.040(3) 0.055(3) 0.057(3) -0.032(3) -0.003(3) -0.002(3)
C211 0.041(3) 0.043(3) 0.041(3) -0.024(2) -0.001(2) -0.002(2)
C212 0.039(3) 0.045(3) 0.059(3) -0.026(3) -0.013(3) 0.010(3)
C213 0.048(3) 0.034(3) 0.056(3) -0.020(2) -0.011(3) 0.006(2)
C310 0.068(4) 0.069(4) 0.037(3) -0.013(3) -0.012(3) -0.016(3)
C311 0.048(3) 0.041(3) 0.036(3) -0.013(2) -0.006(2) -0.006(2)
C312 0.040(3) 0.058(3) 0.044(3) -0.015(3) -0.014(3) 0.006(3)
C313 0.044(3) 0.050(3) 0.038(3) -0.017(2) -0.002(2) 0.002(3)
C410 0.064(5) 0.051(4) 0.125(7) -0.032(4) -0.041(4) 0.001(3)
C411 0.049(4) 0.033(3) 0.093(5) -0.017(3) -0.028(4) 0.003(3)
C412 0.042(4) 0.066(4) 0.113(6) -0.035(4) -0.014(4) -0.002(3)
C413 0.036(3) 0.056(4) 0.092(5) -0.028(3) -0.012(3) 0.000(3)

loop_
_atom_type_symbol
_atom_type_description
_atom_type_scat_dispersion_real
_atom_type_scat_dispersion_imag
_atom_type_scat_source
Cu Cu -1.9646 0.5888 'International Tables Vol C Tables 4.2.6.8 and 6.1.1.4'
S S 0.3331 0.5567 'International Tables Vol C Tables 4.2.6.8 and 6.1.1.4'
O O 0.0492 0.0322 'International Tables Vol C Tables 4.2.6.8 and 6.1.1.4'
N N 0.0311 0.0180 'International Tables Vol C Tables 4.2.6.8 and 6.1.1.4'
C C 0.0181 0.0091 'International Tables Vol C Tables 4.2.6.8 and 6.1.1.4'
H H 0.0000 0.0000 'International Tables Vol C Tables 4.2.6.8 and 6.1.1.4'

loop_
_geom_angle_atom_site_label_1
_geom_angle_atom_site_label_2
_geom_angle_atom_site_label_3
_geom_angle
_geom_angle_site_symmetry_1
_geom_angle_site_symmetry_3
_geom_angle_publ_flag
N21 Cu1 N41 173.89(17) . . y
N21 Cu1 N32 86.98(15) . . y
N41 Cu1 N32 90.89(15) . . y
N21 Cu1 N12 90.19(15) . . y
N41 Cu1 N12 90.38(15) . . y
N32 Cu1 N12 164.78(15) . . y
N21 Cu1 Cu2 83.87(11) . . ?
N41 Cu1 Cu2 90.22(12) . . ?
N32 Cu1 Cu2 84.31(11) . . ?
N12 Cu1 Cu2 80.52(11) . . ?
N11 Cu2 N31 173.13(16) . . y
N11 Cu2 N22 90.47(16) . . y
N31 Cu2 N22 87.75(16) . . y
N11 Cu2 N42 89.14(16) . . y
N31 Cu2 N42 90.76(16) . . y
N22 Cu2 N42 164.07(15) . . y
N11 Cu2 Cu1 88.70(12) . . ?
N31 Cu2 Cu1 84.53(12) . . ?
N22 Cu2 Cu1 84.79(11) . . ?
N42 Cu2 Cu1 79.28(11) . . ?
C12 S11 C13 89.8(2) . . ?
O12 S12 O11 118.6(2) . . ?
O12 S12 N12 113.0(2) . . ?
O11 S12 N12 101.9(2) . . ?
O12 S12 C14 107.7(2) . . ?
O11 S12 C14 107.5(2) . . ?
N12 S12 C14 107.6(2) . . ?
C22 S21 C23 90.1(2) . . ?
O21 S22 O22 119.9(2) . . ?
O21 S22 N22 105.1(2) . . ?
O22 S22 N22 109.9(2) . . ?
O21 S22 C24 107.4(2) . . ?
O22 S22 C24 108.0(2) . . ?
N22 S22 C24 105.8(2) . . ?
C32 S31 C33 89.6(3) . . ?
O32 S32 O31 119.0(2) . . ?
O32 S32 N32 111.0(2) . . ?
O31 S32 N32 105.0(2) . . ?
O32 S32 C34 106.9(2) . . ?
O31 S32 C34 108.3(2) . . ?
N32 S32 C34 106.1(2) . . ?
C42 S41 C43 89.6(3) . . ?
O42 S42 O41 119.7(2) . . ?
O42 S42 N42 111.3(2) . . ?
O41 S42 N42 102.2(2) . . ?
O42 S42 C44 108.7(3) . . ?
O41 S42 C44 107.6(3) . . ?
N42 S42 C44 106.5(2) . . ?
C13 N11 C11 111.8(4) . . ?
C13 N11 Cu2 120.7(3) . . ?
C11 N11 Cu2 127.5(4) . . ?
C13 N12 S12 123.3(3) . . ?
C13 N12 Cu1 122.5(3) . . ?
S12 N12 Cu1 105.04(18) . . ?
C23 N21 C21 111.9(4) . . ?
C23 N21 Cu1 124.7(3) . . ?
C21 N21 Cu1 123.4(3) . . ?
C23 N22 S22 122.8(3) . . ?
C23 N22 Cu2 118.8(3) . . ?
S22 N22 Cu2 118.2(2) . . ?
C33 N31 C31 111.4(4) . . ?
C33 N31 Cu2 124.0(3) . . ?
C31 N31 Cu2 124.5(3) . . ?
C33 N32 S32 123.7(3) . . ?
C33 N32 Cu1 120.0(3) . . ?
S32 N32 Cu1 115.7(2) . . ?
C43 N41 C41 112.0(4) . . ?
C43 N41 Cu1 119.1(3) . . ?
C41 N41 Cu1 128.9(3) . . ?
C43 N42 S42 123.3(3) . . ?
C43 N42 Cu2 124.5(3) . . ?
S42 N42 Cu2 106.1(2) . . ?
C12 C11 N11 114.4(5) . . ?
C12 C11 H11 122.8 . . ?
N11 C11 H11 122.8 . . ?
C11 C12 S11 111.2(4) . . ?
C11 C12 H12 124.4 . . ?
S11 C12 H12 124.4 . . ?
N11 C13 N12 120.0(4) . . ?
N11 C13 S11 112.8(3) . . ?
N12 C13 S11 127.2(4) . . ?
C15 C14 C113 121.6(4) . . ?
C15 C14 S12 119.2(3) . . ?
C113 C14 S12 119.2(4) . . ?
C14 C15 C16 119.7(4) . . ?
C14 C15 H15 120.2 . . ?
C16 C15 H15 120.1 . . ?
C17 C16 C15 121.7(4) . . ?
C17 C16 C111 119.3(5) . . ?
C15 C16 C111 119.0(4) . . ?
C18 C17 C16 120.1(5) . . ?
C18 C17 H17 120.1 . . ?
C16 C17 H17 119.9 . . ?
C17 C18 C19 121.3(6) . . ?
C17 C18 H18 119.3 . . ?
C19 C18 H18 119.4 . . ?
C110 C19 C18 120.2(5) . . ?
C110 C19 H19 119.9 . . ?
C18 C19 H19 119.9 . . ?
C22 C21 N21 115.3(5) . . ?
C22 C21 H21 122.5 . . ?
N21 C21 H21 122.3 . . ?
C21 C22 S21 110.6(4) . . ?
C21 C22 H22 124.7 . . ?
S21 C22 H22 124.7 . . ?
N21 C23 N22 120.5(4) . . ?
N21 C23 S21 112.1(4) . . ?
N22 C23 S21 127.3(4) . . ?
C25 C24 C213 120.9(5) . . ?
C25 C24 S22 119.1(4) . . ?
C213 C24 S22 119.9(4) . . ?
C24 C25 C26 120.2(5) . . ?
C24 C25 H25 119.9 . . ?
C26 C25 H25 119.9 . . ?
C211 C26 C27 118.1(5) . . ?
C211 C26 C25 119.2(4) . . ?
C27 C26 C25 122.7(5) . . ?
C28 C27 C26 121.2(5) . . ?
C28 C27 H27 119.4 . . ?
C26 C27 H27 119.5 . . ?
C27 C28 C29 120.1(5) . . ?
C27 C28 H28 120.0 . . ?
C29 C28 H28 120.0 . . ?
C210 C29 C28 120.7(5) . . ?
C210 C29 H29 119.6 . . ?
C28 C29 H29 119.7 . . ?
C32 C31 N31 114.7(5) . . ?
C32 C31 H31 122.6 . . ?
N31 C31 H31 122.6 . . ?
C31 C32 S31 111.6(4) . . ?
C31 C32 H32 124.2 . . ?
S31 C32 H32 124.2 . . ?
N31 C33 N32 119.9(4) . . ?
N31 C33 S31 112.6(4) . . ?
N32 C33 S31 127.3(4) . . ?
C35 C34 C313 120.9(5) . . ?
C35 C34 S32 119.4(4) . . ?
C313 C34 S32 119.6(4) . . ?
C34 C35 C36 120.2(5) . . ?
C34 C35 H35 119.8 . . ?
C36 C35 H35 119.9 . . ?
C311 C36 C35 119.1(5) . . ?
C311 C36 C37 118.9(5) . . ?
C35 C36 C37 122.0(5) . . ?
C38 C37 C36 120.4(6) . . ?
C38 C37 H37 119.9 . . ?
C36 C37 H37 119.7 . . ?
C37 C38 C39 121.1(6) . . ?
C37 C38 H38 119.5 . . ?
C39 C38 H38 119.4 . . ?
C310 C39 C38 119.6(6) . . ?
C310 C39 H39 120.1 . . ?
C38 C39 H39 120.2 . . ?
C42 C41 N41 114.5(5) . . ?
C42 C41 H41 122.7 . . ?
N41 C41 H41 122.8 . . ?
C41 C42 S41 111.4(4) . . ?
C41 C42 H42 124.3 . . ?
S41 C42 H42 124.3 . . ?
N41 C43 N42 120.2(4) . . ?
N41 C43 S41 112.4(4) . . ?
N42 C43 S41 127.4(4) . . ?
C45 C44 C413 121.4(6) . . ?
C45 C44 S42 118.9(5) . . ?
C413 C44 S42 119.7(5) . . ?
C44 C45 C46 119.7(6) . . ?
C44 C45 H45 120.1 . . ?
C46 C45 H45 120.2 . . ?
C411 C46 C47 122.2(6) . . ?
C411 C46 C45 117.4(6) . . ?
C47 C46 C45 120.4(7) . . ?
C46 C47 C48 117.6(8) . . ?
C46 C47 H47 121.4 . . ?
C48 C47 H47 120.9 . . ?
C49 C48 C47 119.7(8) . . ?
C49 C48 H48 120.2 . . ?
C47 C48 H48 120.1 . . ?
C410 C49 C48 123.7(7) . . ?
C410 C49 H49 118.2 . . ?
C48 C49 H49 118.1 . . ?
C19 C110 C111 121.3(5) . . ?
C19 C110 H110 119.3 . . ?
C111 C110 H110 119.4 . . ?
C112 C111 C110 123.6(5) . . ?
C112 C111 C16 118.5(4) . . ?
C110 C111 C16 117.9(5) . . ?
C113 C112 C111 121.7(4) . . ?
C113 C112 H112 119.1 . . ?
C111 C112 H112 119.2 . . ?
C112 C113 C14 119.4(5) . . ?
C112 C113 H113 120.4 . . ?
C14 C113 H113 120.2 . . ?
C29 C210 C211 119.9(5) . . ?
C29 C210 H210 120.1 . . ?
C211 C210 H210 120.0 . . ?
C210 C211 C26 119.9(5) . . ?
C210 C211 C212 121.8(5) . . ?
C26 C211 C212 118.2(5) . . ?
C213 C212 C211 121.6(5) . . ?
C213 C212 H212 119.1 . . ?
C211 C212 H212 119.3 . . ?
C212 C213 C24 119.8(5) . . ?
C212 C213 H213 120.1 . . ?
C24 C213 H213 120.1 . . ?
C39 C310 C311 120.9(6) . . ?
C39 C310 H310 119.5 . . ?
C311 C310 H310 119.6 . . ?
C36 C311 C310 118.8(5) . . ?
C36 C311 C312 119.0(5) . . ?
C310 C311 C312 122.2(5) . . ?
C313 C312 C311 121.1(5) . . ?
C313 C312 H312 119.4 . . ?
C311 C312 H312 119.5 . . ?
C312 C313 C34 119.6(5) . . ?
C312 C313 H313 120.2 . . ?
C34 C313 H313 120.1 . . ?
C49 C410 C411 119.4(8) . . ?
C49 C410 H410 120.4 . . ?
C411 C410 H410 120.2 . . ?
C412 C411 C46 121.0(6) . . ?
C412 C411 C410 121.6(7) . . ?
C46 C411 C410 117.4(7) . . ?
C413 C412 C411 119.5(7) . . ?
C413 C412 H412 120.4 . . ?
C411 C412 H412 120.2 . . ?
C412 C413 C44 121.0(7) . . ?
C412 C413 H413 119.6 . . ?
C44 C413 H413 119.4 . . ?

loop_
_geom_bond_atom_site_label_1
_geom_bond_atom_site_label_2
_geom_bond_distance
_geom_bond_site_symmetry_2
_geom_bond_publ_flag
Cu1 N21 1.965(4) . y
Cu1 N41 1.969(4) . y
Cu1 N32 2.024(4) . y
Cu1 N12 2.047(4) . y
Cu1 Cu2 2.6257(10) . y
Cu2 N11 1.963(4) . y
Cu2 N31 1.988(4) . y
Cu2 N22 2.018(4) . y
Cu2 N42 2.055(4) . y
S11 C12 1.713(6) . ?
S11 C13 1.727(5) . ?
S12 O12 1.436(3) . ?
S12 O11 1.453(3) . ?
S12 N12 1.608(4) . ?
S12 C14 1.764(5) . ?
S21 C22 1.714(6) . ?
S21 C23 1.739(5) . ?
S22 O21 1.428(4) . ?
S22 O22 1.439(4) . ?
S22 N22 1.622(4) . ?
S22 C24 1.766(5) . ?
S31 C32 1.714(6) . ?
S31 C33 1.733(5) . ?
S32 O32 1.436(3) . ?
S32 O31 1.443(4) . ?
S32 N32 1.610(4) . ?
S32 C34 1.766(5) . ?
S41 C42 1.713(6) . ?
S41 C43 1.736(5) . ?
S42 O42 1.440(4) . ?
S42 O41 1.442(4) . ?
S42 N42 1.611(4) . ?
S42 C44 1.758(5) . ?
N11 C13 1.323(6) . ?
N11 C11 1.386(6) . ?
N12 C13 1.370(5) . ?
N21 C23 1.325(6) . ?
N21 C21 1.379(6) . ?
N22 C23 1.355(6) . ?
N31 C33 1.329(6) . ?
N31 C31 1.389(6) . ?
N32 C33 1.355(6) . ?
N41 C43 1.326(6) . ?
N41 C41 1.380(6) . ?
N42 C43 1.363(6) . ?
C11 C12 1.335(7) . ?
C11 H11 0.9400 . ?
C12 H12 0.9400 . ?
C14 C15 1.365(6) . ?
C14 C113 1.414(6) . ?
C15 C16 1.415(6) . ?
C15 H15 0.9400 . ?
C16 C17 1.411(7) . ?
C16 C111 1.431(6) . ?
C17 C18 1.359(8) . ?
C17 H17 0.9400 . ?
C18 C19 1.400(8) . ?
C18 H18 0.9400 . ?
C19 C110 1.353(8) . ?
C19 H19 0.9400 . ?
C21 C22 1.335(7) . ?
C21 H21 0.9400 . ?
C22 H22 0.9400 . ?
C24 C25 1.355(6) . ?
C24 C213 1.407(7) . ?
C25 C26 1.425(7) . ?
C25 H25 0.9400 . ?
C26 C211 1.410(7) . ?
C26 C27 1.418(6) . ?
C27 C28 1.359(7) . ?
C27 H27 0.9400 . ?
C28 C29 1.390(8) . ?
C28 H28 0.9400 . ?
C29 C210 1.379(7) . ?
C29 H29 0.9400 . ?
C31 C32 1.323(8) . ?
C31 H31 0.9400 . ?
C32 H32 0.9400 . ?
C34 C35 1.362(7) . ?
C34 C313 1.406(7) . ?
C35 C36 1.412(7) . ?
C35 H35 0.9400 . ?
C36 C311 1.405(7) . ?
C36 C37 1.413(7) . ?
C37 C38 1.353(8) . ?
C37 H37 0.9400 . ?
C38 C39 1.393(9) . ?
C38 H38 0.9400 . ?
C39 C310 1.366(8) . ?
C39 H39 0.9400 . ?
C41 C42 1.334(7) . ?
C41 H41 0.9400 . ?
C42 H42 0.9400 . ?
C44 C45 1.346(8) . ?
C44 C413 1.402(8) . ?
C45 C46 1.435(8) . ?
C45 H45 0.9400 . ?
C46 C411 1.408(9) . ?
C46 C47 1.410(9) . ?
C47 C48 1.417(10) . ?
C47 H47 0.9400 . ?
C48 C49 1.375(11) . ?
C48 H48 0.9400 . ?
C49 C410 1.343(10) . ?
C49 H49 0.9400 . ?
C110 C111 1.419(7) . ?
C110 H110 0.9400 . ?
C111 C112 1.415(7) . ?
C112 C113 1.347(6) . ?
C112 H112 0.9400 . ?
C113 H113 0.9400 . ?
C210 C211 1.398(7) . ?
C210 H210 0.9400 . ?
C211 C212 1.419(7) . ?
C212 C213 1.354(7) . ?
C212 H212 0.9400 . ?
C213 H213 0.9400 . ?
C310 C311 1.408(7) . ?
C310 H310 0.9400 . ?
C311 C312 1.414(7) . ?
C312 C313 1.356(7) . ?
C312 H312 0.9400 . ?
C313 H313 0.9400 . ?
C410 C411 1.444(8) . ?
C410 H410 0.9400 . ?
C411 C412 1.404(9) . ?
C412 C413 1.340(8) . ?
C412 H412 0.9400 . ?
C413 H413 0.9400 . ?

loop_
_geom_torsion_atom_site_label_1
_geom_torsion_atom_site_label_2
_geom_torsion_atom_site_label_3
_geom_torsion_atom_site_label_4
_geom_torsion
_geom_torsion_site_symmetry_1
_geom_torsion_site_symmetry_2
_geom_torsion_site_symmetry_3
_geom_torsion_site_symmetry_4
_geom_torsion_publ_flag
N21 Cu1 Cu2 N11 109.54(16) . . . . ?
N41 Cu1 Cu2 N11 -72.03(16) . . . . ?
N32 Cu1 Cu2 N11 -162.90(15) . . . . ?
N12 Cu1 Cu2 N11 18.31(15) . . . . ?
N21 Cu1 Cu2 N31 -69.28(16) . . . . ?
N41 Cu1 Cu2 N31 109.15(16) . . . . ?
N32 Cu1 Cu2 N31 18.28(15) . . . . ?
N12 Cu1 Cu2 N31 -160.50(15) . . . . ?
N21 Cu1 Cu2 N22 18.95(15) . . . . ?
N41 Cu1 Cu2 N22 -162.62(15) . . . . ?
N32 Cu1 Cu2 N22 106.51(15) . . . . ?
N12 Cu1 Cu2 N22 -72.27(15) . . . . ?
N21 Cu1 Cu2 N42 -161.09(16) . . . . ?
N41 Cu1 Cu2 N42 17.34(15) . . . . ?
N32 Cu1 Cu2 N42 -73.53(15) . . . . ?
N12 Cu1 Cu2 N42 107.69(15) . . . . ?
N31 Cu2 N11 C13 -5.7(16) . . . . ?
N22 Cu2 N11 C13 69.2(4) . . . . ?
N42 Cu2 N11 C13 -94.9(4) . . . . ?
Cu1 Cu2 N11 C13 -15.6(4) . . . . ?
N31 Cu2 N11 C11 175.0(12) . . . . ?
N22 Cu2 N11 C11 -110.1(4) . . . . ?
N42 Cu2 N11 C11 85.8(4) . . . . ?
Cu1 Cu2 N11 C11 165.1(4) . . . . ?
O12 S12 N12 C13 -36.1(4) . . . . ?
O11 S12 N12 C13 -164.5(4) . . . . ?
C14 S12 N12 C13 82.6(4) . . . . ?
O12 S12 N12 Cu1 111.3(2) . . . . ?
O11 S12 N12 Cu1 -17.1(2) . . . . ?
C14 S12 N12 Cu1 -130.0(2) . . . . ?
N21 Cu1 N12 C13 -111.1(4) . . . . ?
N41 Cu1 N12 C13 62.8(4) . . . . ?
N32 Cu1 N12 C13 -32.0(7) . . . . ?
Cu2 Cu1 N12 C13 -27.4(3) . . . . ?
N21 Cu1 N12 S12 101.2(2) . . . . ?
N41 Cu1 N12 S12 -84.9(2) . . . . ?
N32 Cu1 N12 S12 -179.7(5) . . . . ?
Cu2 Cu1 N12 S12 -175.09(18) . . . . ?
N41 Cu1 N21 C23 -33.0(17) . . . . ?
N32 Cu1 N21 C23 -102.7(4) . . . . ?
N12 Cu1 N21 C23 62.4(4) . . . . ?
Cu2 Cu1 N21 C23 -18.1(4) . . . . ?
N41 Cu1 N21 C21 145.3(13) . . . . ?
N32 Cu1 N21 C21 75.6(4) . . . . ?
N12 Cu1 N21 C21 -119.4(4) . . . . ?
Cu2 Cu1 N21 C21 160.2(4) . . . . ?
O21 S22 N22 C23 -157.2(4) . . . . ?
O22 S22 N22 C23 -26.9(5) . . . . ?
C24 S22 N22 C23 89.4(4) . . . . ?
O21 S22 N22 Cu2 16.2(3) . . . . ?
O22 S22 N22 Cu2 146.5(2) . . . . ?
C24 S22 N22 Cu2 -97.2(3) . . . . ?
N11 Cu2 N22 C23 -114.7(4) . . . . ?
N31 Cu2 N22 C23 58.6(4) . . . . ?
N42 Cu2 N22 C23 -26.2(8) . . . . ?
Cu1 Cu2 N22 C23 -26.1(3) . . . . ?
N11 Cu2 N22 S22 71.6(3) . . . . ?
N31 Cu2 N22 S22 -115.1(3) . . . . ?
N42 Cu2 N22 S22 160.1(5) . . . . ?
Cu1 Cu2 N22 S22 160.2(2) . . . . ?
N11 Cu2 N31 C33 -26.5(16) . . . . ?
N22 Cu2 N31 C33 -101.5(4) . . . . ?
N42 Cu2 N31 C33 62.7(4) . . . . ?
Cu1 Cu2 N31 C33 -16.5(4) . . . . ?
N11 Cu2 N31 C31 149.0(13) . . . . ?
N22 Cu2 N31 C31 74.0(4) . . . . ?
N42 Cu2 N31 C31 -121.8(4) . . . . ?
Cu1 Cu2 N31 C31 159.0(4) . . . . ?
O32 S32 N32 C33 -28.1(4) . . . . ?
O31 S32 N32 C33 -157.8(4) . . . . ?
C34 S32 N32 C33 87.7(4) . . . . ?
O32 S32 N32 Cu1 142.5(2) . . . . ?
O31 S32 N32 Cu1 12.8(3) . . . . ?
C34 S32 N32 Cu1 -101.7(2) . . . . ?
N21 Cu1 N32 C33 57.6(3) . . . . ?
N41 Cu1 N32 C33 -116.6(3) . . . . ?
N12 Cu1 N32 C33 -21.9(7) . . . . ?
Cu2 Cu1 N32 C33 -26.5(3) . . . . ?
N21 Cu1 N32 S32 -113.3(2) . . . . ?
N41 Cu1 N32 S32 72.4(2) . . . . ?
N12 Cu1 N32 S32 167.1(4) . . . . ?
Cu2 Cu1 N32 S32 162.5(2) . . . . ?
N21 Cu1 N41 C43 -0.3(17) . . . . ?
N32 Cu1 N41 C43 69.2(3) . . . . ?
N12 Cu1 N41 C43 -95.6(3) . . . . ?
Cu2 Cu1 N41 C43 -15.1(3) . . . . ?
N21 Cu1 N41 C41 180(65) . . . . ?
N32 Cu1 N41 C41 -110.7(4) . . . . ?
N12 Cu1 N41 C41 84.5(4) . . . . ?
Cu2 Cu1 N41 C41 165.0(4) . . . . ?
O42 S42 N42 C43 -32.4(4) . . . . ?
O41 S42 N42 C43 -161.4(4) . . . . ?
C44 S42 N42 C43 85.9(4) . . . . ?
O42 S42 N42 Cu2 121.1(2) . . . . ?
O41 S42 N42 Cu2 -7.9(3) . . . . ?
C44 S42 N42 Cu2 -120.6(3) . . . . ?
N11 Cu2 N42 C43 62.8(4) . . . . ?
N31 Cu2 N42 C43 -110.3(4) . . . . ?
N22 Cu2 N42 C43 -25.9(8) . . . . ?
Cu1 Cu2 N42 C43 -26.0(3) . . . . ?
N11 Cu2 N42 S42 -90.3(2) . . . . ?
N31 Cu2 N42 S42 96.6(2) . . . . ?
N22 Cu2 N42 S42 -179.0(5) . . . . ?
Cu1 Cu2 N42 S42 -179.1(2) . . . . ?
C13 N11 C11 C12 -0.5(6) . . . . ?
Cu2 N11 C11 C12 178.9(4) . . . . ?
N11 C11 C12 S11 0.8(6) . . . . ?
C13 S11 C12 C11 -0.6(4) . . . . ?
C11 N11 C13 N12 179.0(4) . . . . ?
Cu2 N11 C13 N12 -0.4(6) . . . . ?
C11 N11 C13 S11 0.0(5) . . . . ?
Cu2 N11 C13 S11 -179.5(2) . . . . ?
S12 N12 C13 N11 166.8(3) . . . . ?
Cu1 N12 C13 N11 24.9(6) . . . . ?
S12 N12 C13 S11 -14.3(6) . . . . ?
Cu1 N12 C13 S11 -156.2(3) . . . . ?
C12 S11 C13 N11 0.4(4) . . . . ?
C12 S11 C13 N12 -178.6(4) . . . . ?
O12 S12 C14 C15 17.5(5) . . . . ?
O11 S12 C14 C15 146.3(4) . . . . ?
N12 S12 C14 C15 -104.6(4) . . . . ?
O12 S12 C14 C113 -162.7(4) . . . . ?
O11 S12 C14 C113 -33.9(4) . . . . ?
N12 S12 C14 C113 75.2(4) . . . . ?
C113 C14 C15 C16 -1.0(7) . . . . ?
S12 C14 C15 C16 178.8(4) . . . . ?
C14 C15 C16 C17 -177.0(5) . . . . ?
C14 C15 C16 C111 2.6(7) . . . . ?
C15 C16 C17 C18 178.8(5) . . . . ?
C111 C16 C17 C18 -0.8(8) . . . . ?
C16 C17 C18 C19 1.8(9) . . . . ?
C17 C18 C19 C110 -1.1(9) . . . . ?
C23 N21 C21 C22 -1.6(7) . . . . ?
Cu1 N21 C21 C22 179.9(4) . . . . ?
N21 C21 C22 S21 1.6(7) . . . . ?
C23 S21 C22 C21 -0.9(5) . . . . ?
C21 N21 C23 N22 -175.0(4) . . . . ?
Cu1 N21 C23 N22 3.5(7) . . . . ?
C21 N21 C23 S21 0.9(5) . . . . ?
Cu1 N21 C23 S21 179.3(2) . . . . ?
S22 N22 C23 N21 -165.4(4) . . . . ?
Cu2 N22 C23 N21 21.2(6) . . . . ?
S22 N22 C23 S21 19.5(6) . . . . ?
Cu2 N22 C23 S21 -154.0(3) . . . . ?
C22 S21 C23 N21 0.0(4) . . . . ?
C22 S21 C23 N22 175.5(5) . . . . ?
O21 S22 C24 C25 23.4(5) . . . . ?
O22 S22 C24 C25 -107.2(4) . . . . ?
N22 S22 C24 C25 135.2(4) . . . . ?
O21 S22 C24 C213 -161.1(4) . . . . ?
O22 S22 C24 C213 68.3(4) . . . . ?
N22 S22 C24 C213 -49.3(4) . . . . ?
C213 C24 C25 C26 0.5(7) . . . . ?
S22 C24 C25 C26 176.1(4) . . . . ?
C24 C25 C26 C211 2.2(7) . . . . ?
C24 C25 C26 C27 -176.3(5) . . . . ?
C211 C26 C27 C28 1.0(7) . . . . ?
C25 C26 C27 C28 179.6(5) . . . . ?
C26 C27 C28 C29 1.8(8) . . . . ?
C27 C28 C29 C210 -2.9(8) . . . . ?
C33 N31 C31 C32 -2.7(7) . . . . ?
Cu2 N31 C31 C32 -178.7(4) . . . . ?
N31 C31 C32 S31 2.2(8) . . . . ?
C33 S31 C32 C31 -0.9(5) . . . . ?
C31 N31 C33 N32 -174.7(4) . . . . ?
Cu2 N31 C33 N32 1.4(6) . . . . ?
C31 N31 C33 S31 1.9(6) . . . . ?
Cu2 N31 C33 S31 178.0(2) . . . . ?
S32 N32 C33 N31 -167.2(3) . . . . ?
Cu1 N32 C33 N31 22.6(6) . . . . ?
S32 N32 C33 S31 16.8(6) . . . . ?
Cu1 N32 C33 S31 -153.4(3) . . . . ?
C32 S31 C33 N31 -0.6(4) . . . . ?
C32 S31 C33 N32 175.7(5) . . . . ?
O32 S32 C34 C35 -121.7(4) . . . . ?
O31 S32 C34 C35 7.6(5) . . . . ?
N32 S32 C34 C35 119.8(4) . . . . ?
O32 S32 C34 C313 55.6(4) . . . . ?
O31 S32 C34 C313 -175.2(4) . . . . ?
N32 S32 C34 C313 -62.9(4) . . . . ?
C313 C34 C35 C36 -2.6(7) . . . . ?
S32 C34 C35 C36 174.6(4) . . . . ?
C34 C35 C36 C311 1.0(7) . . . . ?
C34 C35 C36 C37 -177.6(5) . . . . ?
C311 C36 C37 C38 -4.1(8) . . . . ?
C35 C36 C37 C38 174.5(5) . . . . ?
C36 C37 C38 C39 2.1(9) . . . . ?
C37 C38 C39 C310 2.0(10) . . . . ?
C43 N41 C41 C42 -2.1(6) . . . . ?
Cu1 N41 C41 C42 177.8(3) . . . . ?
N41 C41 C42 S41 1.9(6) . . . . ?
C43 S41 C42 C41 -1.0(4) . . . . ?
C41 N41 C43 N42 -179.8(4) . . . . ?
Cu1 N41 C43 N42 0.2(6) . . . . ?
C41 N41 C43 S41 1.3(5) . . . . ?
Cu1 N41 C43 S41 -178.7(2) . . . . ?
S42 N42 C43 N41 172.0(3) . . . . ?
Cu2 N42 C43 N41 23.3(6) . . . . ?
S42 N42 C43 S41 -9.3(6) . . . . ?
Cu2 N42 C43 S41 -157.9(3) . . . . ?
C42 S41 C43 N41 -0.2(4) . . . . ?
C42 S41 C43 N42 -179.0(4) . . . . ?
O42 S42 C44 C45 18.5(5) . . . . ?
O41 S42 C44 C45 149.5(5) . . . . ?
N42 S42 C44 C45 -101.6(5) . . . . ?
O42 S42 C44 C413 -161.5(4) . . . . ?
O41 S42 C44 C413 -30.5(5) . . . . ?
N42 S42 C44 C413 78.4(5) . . . . ?
C413 C44 C45 C46 0.4(9) . . . . ?
S42 C44 C45 C46 -179.6(4) . . . . ?
C44 C45 C46 C411 1.2(9) . . . . ?
C44 C45 C46 C47 -178.3(6) . . . . ?
C411 C46 C47 C48 1.1(10) . . . . ?
C45 C46 C47 C48 -179.5(6) . . . . ?
C46 C47 C48 C49 -0.7(11) . . . . ?
C47 C48 C49 C410 0.2(12) . . . . ?
C18 C19 C110 C111 -0.6(9) . . . . ?
C19 C110 C111 C112 -177.1(5) . . . . ?
C19 C110 C111 C16 1.5(8) . . . . ?
C17 C16 C111 C112 177.9(5) . . . . ?
C15 C16 C111 C112 -1.8(7) . . . . ?
C17 C16 C111 C110 -0.8(7) . . . . ?
C15 C16 C111 C110 179.6(5) . . . . ?
C110 C111 C112 C113 177.9(5) . . . . ?
C16 C111 C112 C113 -0.7(7) . . . . ?
C111 C112 C113 C14 2.3(7) . . . . ?
C15 C14 C113 C112 -1.5(7) . . . . ?
S12 C14 C113 C112 178.7(4) . . . . ?
C28 C29 C210 C211 1.3(8) . . . . ?
C29 C210 C211 C26 1.5(7) . . . . ?
C29 C210 C211 C212 -176.5(5) . . . . ?
C27 C26 C211 C210 -2.6(7) . . . . ?
C25 C26 C211 C210 178.8(4) . . . . ?
C27 C26 C211 C212 175.5(4) . . . . ?
C25 C26 C211 C212 -3.1(7) . . . . ?
C210 C211 C212 C213 179.4(5) . . . . ?
C26 C211 C212 C213 1.4(8) . . . . ?
C211 C212 C213 C24 1.4(8) . . . . ?
C25 C24 C213 C212 -2.4(8) . . . . ?
S22 C24 C213 C212 -177.9(4) . . . . ?
C38 C39 C310 C311 -4.0(9) . . . . ?
C35 C36 C311 C310 -176.6(5) . . . . ?
C37 C36 C311 C310 2.1(7) . . . . ?
C35 C36 C311 C312 1.3(7) . . . . ?
C37 C36 C311 C312 179.9(5) . . . . ?
C39 C310 C311 C36 1.9(8) . . . . ?
C39 C310 C311 C312 -175.9(5) . . . . ?
C36 C311 C312 C313 -2.0(8) . . . . ?
C310 C311 C312 C313 175.7(5) . . . . ?
C311 C312 C313 C34 0.5(8) . . . . ?
C35 C34 C313 C312 1.9(8) . . . . ?
S32 C34 C313 C312 -175.3(4) . . . . ?
C48 C49 C410 C411 0.1(11) . . . . ?
C47 C46 C411 C412 176.8(6) . . . . ?
C45 C46 C411 C412 -2.7(9) . . . . ?
C47 C46 C411 C410 -0.8(9) . . . . ?
C45 C46 C411 C410 179.7(5) . . . . ?
C49 C410 C411 C412 -177.4(6) . . . . ?
C49 C410 C411 C46 0.2(9) . . . . ?
C46 C411 C412 C413 2.6(9) . . . . ?
C410 C411 C412 C413 -179.9(6) . . . . ?
C411 C412 C413 C44 -0.9(9) . . . . ?
C45 C44 C413 C412 -0.6(9) . . . . ?
S42 C44 C413 C412 179.4(5) . . . . ?
